data_7236466
loop_
_publ_author_name
'von Arx, Tobias'
'Szentkuti, Alexander'
'Zehnder, Thomas N.'
'Blacque, Olivier'
'Venkatesan, Koushik'

_publ_section_title
;
 Stable N-heterocyclic carbene (NHC) cyclometalated (C^C) gold(iii)
 complexes as blue--blue green phosphorescence emitters
;
_journal_issue 15
_journal_name_full 'Journal of Materials Chemistry C'
_journal_page_first 3765
_journal_paper_doi 10.1039/C6TC05551F
_journal_volume 5
_journal_year 2017
_chemical_formula_moiety 'C10 H9 Au Cl2 N2'
_chemical_formula_sum 'C10 H9 Au Cl2 N2'
_chemical_formula_weight 425.06
_chemical_name_systematic ' bis(pentafluorophenyl)dichloro-gold(iii)'
_space_group_crystal_system orthorhombic
_space_group_IT_number 61
_space_group_name_Hall '-P 2ac 2ab'
_space_group_name_H-M_alt 'P b c a'
_atom_sites_solution_hydrogens geom
_audit_creation_date 2015-09-03
_audit_creation_method
;
Olex2 1.2
(compiled 2015.01.26 svn.r3150 for OlexSys, GUI svn.r4998)
;
_audit_update_record
;
2016-12-14 deposited with the CCDC.
2017-03-15 downloaded from the CCDC.
;
_cell_angle_alpha 90
_cell_angle_beta 90
_cell_angle_gamma 90
_cell_formula_units_Z 8
_cell_length_a 15.0499(2)
_cell_length_b 7.55959(10)
_cell_length_c 19.0308(3)
_cell_measurement_reflns_used 10391
_cell_measurement_temperature 183(1)
_cell_measurement_theta_max 30.4
_cell_measurement_theta_min 2.1
_cell_volume 2165.15(5)
_computing_cell_refinement
;
CrysAlisPro, Agilent Technologies,
Version 1.171.36.20 (release 27-06-2012 CrysAlis171 .NET)
(compiled Jul 11 2012,15:38:31)
;
_computing_data_collection
;
CrysAlisPro, Agilent Technologies,
Version 1.171.36.20 (release 27-06-2012 CrysAlis171 .NET)
(compiled Jul 11 2012,15:38:31)
;
_computing_data_reduction
;
CrysAlisPro, Agilent Technologies,
Version 1.171.36.20 (release 27-06-2012 CrysAlis171 .NET)
(compiled Jul 11 2012,15:38:31)
;
_computing_molecular_graphics 'Olex2 (Dolomanov et al., 2009)'
_computing_publication_material 'Olex2 (Dolomanov et al., 2009)'
_computing_structure_refinement 'ShelXL 2014/7 (Sheldrick, 2015)'
_computing_structure_solution 'ShelXS-97 (Sheldrick, 2008)'
_diffrn_ambient_temperature 183(1)
_diffrn_detector_area_resol_mean 10.3801
_diffrn_measured_fraction_theta_full 1.000
_diffrn_measured_fraction_theta_max 1.000
_diffrn_measurement_details
;
#__ type_ start__ end____ width___ exp.time_
  1 omega  -52.00   39.20   0.8000   45.0000
omega____ theta____ kappa____ phi______ frames
    -       13.7385  -37.0000  -60.0000 114

#__ type_ start__ end____ width___ exp.time_
  2 omega  -22.00   24.40   0.8000   45.0000
omega____ theta____ kappa____ phi______ frames
    -      -14.3635   37.0000  150.0000 58

#__ type_ start__ end____ width___ exp.time_
  3 omega   31.00   58.20   0.8000   45.0000
omega____ theta____ kappa____ phi______ frames
    -      -14.3635   37.0000  150.0000 34

#__ type_ start__ end____ width___ exp.time_
  4 omega  -17.00   11.00   0.8000   45.0000
omega____ theta____ kappa____ phi______ frames
    -      -14.3635  -99.0000   90.0000 35

#__ type_ start__ end____ width___ exp.time_
  5 omega  -13.00   88.60   0.8000   45.0000
omega____ theta____ kappa____ phi______ frames
    -       13.7385   37.0000   90.0000 127

#__ type_ start__ end____ width___ exp.time_
  6 omega  -91.00  -17.40   0.8000   45.0000
omega____ theta____ kappa____ phi______ frames
    -      -14.3635  -37.0000 -180.0000 92
;
_diffrn_measurement_device_type 'SuperNova, Dual, Cu at zero, Atlas'
_diffrn_measurement_method '\w scans'
_diffrn_orient_matrix_UB_11 -0.0456883000
_diffrn_orient_matrix_UB_12 0.0225985000
_diffrn_orient_matrix_UB_13 -0.0013543000
_diffrn_orient_matrix_UB_21 -0.0037754000
_diffrn_orient_matrix_UB_22 -0.0164286000
_diffrn_orient_matrix_UB_23 0.0365988000
_diffrn_orient_matrix_UB_31 0.0108463000
_diffrn_orient_matrix_UB_32 0.0895558000
_diffrn_orient_matrix_UB_33 0.0070335000
_diffrn_radiation_monochromator mirror
_diffrn_radiation_type MoK\a
_diffrn_radiation_wavelength 0.71073
_diffrn_reflns_av_R_equivalents 0.0337
_diffrn_reflns_av_unetI/netI 0.0182
_diffrn_reflns_Laue_measured_fraction_full 1.000
_diffrn_reflns_Laue_measured_fraction_max 1.000
_diffrn_reflns_limit_h_max 19
_diffrn_reflns_limit_h_min -19
_diffrn_reflns_limit_k_max 9
_diffrn_reflns_limit_k_min -9
_diffrn_reflns_limit_l_max 24
_diffrn_reflns_limit_l_min -24
_diffrn_reflns_number 18519
_diffrn_reflns_point_group_measured_fraction_full 1.000
_diffrn_reflns_point_group_measured_fraction_max 1.000
_diffrn_reflns_theta_full 27.484
_diffrn_reflns_theta_max 27.484
_diffrn_reflns_theta_min 2.140
_diffrn_source 'SuperNova (Mo) X-ray Source'
_exptl_absorpt_coefficient_mu 14.046
_exptl_absorpt_correction_T_max 0.708
_exptl_absorpt_correction_T_min 0.144
_exptl_absorpt_correction_type analytical
_exptl_absorpt_process_details
;
CrysAlisPro, Agilent Technologies,
Version 1.171.36.20 (release 27-06-2012 CrysAlis171 .NET)
(compiled Jul 11 2012,15:38:31)
Analytical numeric absorption correction using a multifaceted crystal
model based on expressions derived by R.C. Clark & J.S. Reid.
(Clark, R. C. & Reid, J. S. (1995). Acta Cryst. A51, 887-897)
;
_exptl_crystal_colour colourless
_exptl_crystal_density_diffrn 2.608
_exptl_crystal_description plate
_exptl_crystal_F_000 1568
_exptl_crystal_preparation ', Luminescent'
_exptl_crystal_size_max 0.18
_exptl_crystal_size_mid 0.16
_exptl_crystal_size_min 0.02
_refine_diff_density_max 1.773
_refine_diff_density_min -0.739
_refine_diff_density_rms 0.131
_refine_ls_extinction_method none
_refine_ls_goodness_of_fit_ref 1.091
_refine_ls_hydrogen_treatment constr
_refine_ls_matrix_type full
_refine_ls_number_parameters 137
_refine_ls_number_reflns 2476
_refine_ls_number_restraints 0
_refine_ls_restrained_S_all 1.091
_refine_ls_R_factor_all 0.0279
_refine_ls_R_factor_gt 0.0219
_refine_ls_shift/su_max 0.001
_refine_ls_shift/su_mean 0.000
_refine_ls_structure_factor_coef Fsqd
_refine_ls_weighting_details 'w=1/[\s^2^(Fo^2^)+(0.0279P)^2^+2.3924P] where P=(Fo^2^+2Fc^2^)/3'
_refine_ls_weighting_scheme calc
_refine_ls_wR_factor_gt 0.0540
_refine_ls_wR_factor_ref 0.0577
_reflns_Friedel_coverage 0.000
_reflns_number_gt 2139
_reflns_number_total 2476
_reflns_threshold_expression 'I > 2\s(I)'
_cod_data_source_file c6tc05551f2.cif
_cod_data_source_block 1_CCDC-1497778
_cod_original_cell_volume 2165.16(5)
_cod_database_code 7236466
_shelx_space_group_comment
;
The symmetry employed for this shelxl refinement is uniquely defined
by the following loop, which should always be used as a source of
symmetry information in preference to the above space-group names.
They are only intended as comments.
;
_olex2_refinement_description
;
1. Fixed Uiso
 At 1.2 times of:
  All C(H) groups
 At 1.5 times of:
  All C(H,H,H) groups
2.a Aromatic/amide H refined with riding coordinates:
 C2(H2), C3(H3), C6(H6), C7(H7), C8(H8), C9(H9)
2.b Idealised Me refined as rotating group:
 C10(H10A,H10B,H10C)
;
_shelx_shelxl_version_number 2014/7

loop_
_space_group_symop_operation_xyz
'x, y, z'
'-x+1/2, -y, z+1/2'
'x+1/2, -y+1/2, -z'
'-x, y+1/2, -z+1/2'
'-x, -y, -z'
'x-1/2, y, -z-1/2'
'-x-1/2, y-1/2, z'
'x, -y-1/2, z-1/2'

loop_
_atom_site_label
_atom_site_type_symbol
_atom_site_fract_x
_atom_site_fract_y
_atom_site_fract_z
_atom_site_U_iso_or_equiv
_atom_site_adp_type
_atom_site_occupancy
_atom_site_site_symmetry_order
_atom_site_calc_flag
_atom_site_refinement_flags_posn
Au1 Au 0.19304(2) 0.71880(2) 0.37316(2) 0.02810(7) Uani 1 1 d .
C1 C 0.3266(3) 0.7218(6) 0.37342(19) 0.0303(10) Uani 1 1 d .
C2 C 0.4728(4) 0.7443(7) 0.3669(3) 0.0484(13) Uani 1 1 d .
H2 H 0.5292 0.7655 0.3488 0.058 Uiso 1 1 calc R
C3 C 0.4542(3) 0.6888(6) 0.4325(3) 0.0434(11) Uani 1 1 d .
H3 H 0.4945 0.6653 0.4683 0.052 Uiso 1 1 calc R
C4 C 0.3054(2) 0.6136(6) 0.4891(2) 0.0310(9) Uani 1 1 d .
C5 C 0.2166(3) 0.6191(5) 0.47091(19) 0.0294(8) Uani 1 1 d .
C6 C 0.1546(3) 0.5579(5) 0.5191(2) 0.0342(9) Uani 1 1 d .
H6 H 0.0944 0.5590 0.5081 0.041 Uiso 1 1 calc R
C7 C 0.1828(3) 0.4955(6) 0.5836(2) 0.0390(10) Uani 1 1 d .
H7 H 0.1411 0.4552 0.6159 0.047 Uiso 1 1 calc R
C8 C 0.2712(3) 0.4919(6) 0.6007(2) 0.0376(9) Uani 1 1 d .
H8 H 0.2890 0.4486 0.6442 0.045 Uiso 1 1 calc R
C9 C 0.3341(3) 0.5526(6) 0.5535(2) 0.0373(9) Uani 1 1 d .
H9 H 0.3942 0.5521 0.5648 0.045 Uiso 1 1 calc R
C10 C 0.3896(3) 0.8210(7) 0.2574(2) 0.0498(12) Uani 1 1 d .
H10A H 0.3441 0.7554 0.2335 0.075 Uiso 1 1 calc GR
H10B H 0.4458 0.7998 0.2351 0.075 Uiso 1 1 calc GR
H10C H 0.3761 0.9450 0.2554 0.075 Uiso 1 1 calc GR
Cl1 Cl 0.16922(8) 0.83602(17) 0.25985(5) 0.0459(3) Uani 1 1 d .
Cl2 Cl 0.04088(8) 0.71057(17) 0.38856(6) 0.0466(3) Uani 1 1 d .
N1 N 0.3941(3) 0.7640(5) 0.3313(2) 0.0390(9) Uani 1 1 d .
N2 N 0.3630(2) 0.6741(5) 0.43557(17) 0.0338(8) Uani 1 1 d .

loop_
_atom_site_aniso_label
_atom_site_aniso_U_11
_atom_site_aniso_U_22
_atom_site_aniso_U_33
_atom_site_aniso_U_23
_atom_site_aniso_U_13
_atom_site_aniso_U_12
Au1 0.03247(11) 0.03013(11) 0.02170(10) -0.00315(6) -0.00099(5) 0.00027(6)
C1 0.033(2) 0.027(2) 0.032(3) -0.0076(16) 0.0029(15) -0.0026(16)
C2 0.036(3) 0.053(3) 0.055(3) 0.001(2) 0.007(2) -0.001(2)
C3 0.031(2) 0.053(3) 0.046(3) 0.001(2) 0.0014(19) 0.002(2)
C4 0.037(2) 0.025(2) 0.031(2) -0.0048(17) 0.0017(16) -0.0001(16)
C5 0.040(2) 0.028(2) 0.0208(18) -0.0025(15) -0.0022(15) 0.0005(17)
C6 0.035(2) 0.038(2) 0.030(2) -0.0010(17) -0.0020(17) -0.0020(19)
C7 0.050(3) 0.038(3) 0.029(2) -0.0012(19) 0.0042(18) -0.0058(19)
C8 0.050(2) 0.037(2) 0.026(2) -0.0004(17) -0.0036(19) 0.000(2)
C9 0.040(2) 0.037(2) 0.035(2) -0.0015(19) -0.0085(18) 0.001(2)
C10 0.061(3) 0.058(3) 0.030(2) 0.001(2) 0.015(2) 0.000(2)
Cl1 0.0576(7) 0.0529(7) 0.0273(5) 0.0054(5) -0.0057(5) -0.0005(6)
Cl2 0.0330(6) 0.0671(8) 0.0398(6) 0.0049(5) -0.0031(5) 0.0027(5)
N1 0.042(2) 0.040(2) 0.035(2) -0.0034(16) 0.0097(17) -0.0035(16)
N2 0.0327(18) 0.040(2) 0.0290(18) -0.0024(15) -0.0011(14) 0.0024(15)

loop_
_atom_type_symbol
_atom_type_description
_atom_type_scat_dispersion_real
_atom_type_scat_dispersion_imag
_atom_type_scat_source
C C 0.0033 0.0016 'International Tables Vol C Tables 4.2.6.8 and 6.1.1.4'
H H 0.0000 0.0000 'International Tables Vol C Tables 4.2.6.8 and 6.1.1.4'
Au Au -2.0133 8.8022 'International Tables Vol C Tables 4.2.6.8 and 6.1.1.4'
Cl Cl 0.1484 0.1585 'International Tables Vol C Tables 4.2.6.8 and 6.1.1.4'
N N 0.0061 0.0033 'International Tables Vol C Tables 4.2.6.8 and 6.1.1.4'

loop_
_exptl_crystal_face_index_h
_exptl_crystal_face_index_k
_exptl_crystal_face_index_l
_exptl_crystal_face_perp_dist
_exptl_oxdiff_crystal_face_indexfrac_h
_exptl_oxdiff_crystal_face_indexfrac_k
_exptl_oxdiff_crystal_face_indexfrac_l
_exptl_oxdiff_crystal_face_x
_exptl_oxdiff_crystal_face_y
_exptl_oxdiff_crystal_face_z
-1 0 0 0.0119 -0.9992 0.0001 0.0002 0.0457 0.0038 -0.0108
1 0 0 0.0119 0.9992 -0.0001 -0.0002 -0.0457 -0.0038 0.0108
0 0 1 0.0804 0.0002 -0.0000 0.9990 -0.0014 0.0366 0.0070
0 0 -1 0.0804 -0.0002 0.0000 -0.9990 0.0014 -0.0366 -0.0070
5 10 2 0.0775 4.9944 9.9912 2.0017 -0.0051 -0.1097 0.9630
-5 -10 -2 0.0775 -4.9944 -9.9912 -2.0017 0.0051 0.1097 -0.9630
4 7 -20 0.0978 3.9921 6.9943 -19.9781 0.0027 -0.8612 0.5292
-4 -7 20 0.0978 -3.9921 -6.9943 19.9781 -0.0027 0.8612 -0.5292
-3 -6 -22 0.0672 -3.0001 -5.9942 -21.9808 0.0314 -0.6947 -0.7240

loop_
_geom_angle_atom_site_label_1
_geom_angle_atom_site_label_2
_geom_angle_atom_site_label_3
_geom_angle
C1 Au1 C5 80.08(16)
C1 Au1 Cl1 98.63(11)
C1 Au1 Cl2 172.51(11)
C5 Au1 Cl1 178.68(12)
C5 Au1 Cl2 92.69(12)
Cl2 Au1 Cl1 88.60(4)
N1 C1 Au1 139.8(3)
N1 C1 N2 106.3(4)
N2 C1 Au1 113.8(3)
C3 C2 H2 125.9
C3 C2 N1 108.2(5)
N1 C2 H2 125.9
C2 C3 H3 127.1
C2 C3 N2 105.8(4)
N2 C3 H3 127.1
C5 C4 N2 113.7(3)
C9 C4 C5 122.4(4)
C9 C4 N2 123.9(4)
C4 C5 Au1 114.1(3)
C4 C5 C6 118.3(4)
C6 C5 Au1 127.5(3)
C5 C6 H6 120.2
C7 C6 C5 119.6(4)
C7 C6 H6 120.2
C6 C7 H7 119.5
C8 C7 C6 121.1(4)
C8 C7 H7 119.5
C7 C8 H8 119.9
C7 C8 C9 120.2(4)
C9 C8 H8 119.9
C4 C9 C8 118.3(4)
C4 C9 H9 120.9
C8 C9 H9 120.9
H10A C10 H10B 109.5
H10A C10 H10C 109.5
H10B C10 H10C 109.5
N1 C10 H10A 109.5
N1 C10 H10B 109.5
N1 C10 H10C 109.5
C1 N1 C2 109.6(4)
C1 N1 C10 127.6(4)
C2 N1 C10 122.8(4)
C1 N2 C3 110.2(4)
C1 N2 C4 118.0(4)
C3 N2 C4 131.8(4)

loop_
_geom_bond_atom_site_label_1
_geom_bond_atom_site_label_2
_geom_bond_distance
Au1 C1 2.010(5)
Au1 C5 2.038(4)
Au1 Cl1 2.3588(11)
Au1 Cl2 2.3094(12)
C1 N1 1.333(6)
C1 N2 1.352(5)
C2 H2 0.9300
C2 C3 1.346(6)
C2 N1 1.373(7)
C3 H3 0.9300
C3 N2 1.379(5)
C4 C5 1.381(5)
C4 C9 1.377(5)
C4 N2 1.414(5)
C5 C6 1.389(5)
C6 H6 0.9300
C6 C7 1.381(6)
C7 H7 0.9300
C7 C8 1.371(6)
C8 H8 0.9300
C8 C9 1.384(6)
C9 H9 0.9300
C10 H10A 0.9600
C10 H10B 0.9600
C10 H10C 0.9600
C10 N1 1.473(6)

loop_
_geom_torsion_atom_site_label_1
_geom_torsion_atom_site_label_2
_geom_torsion_atom_site_label_3
_geom_torsion_atom_site_label_4
_geom_torsion
Au1 C1 N1 C2 176.0(4)
Au1 C1 N1 C10 -4.9(8)
Au1 C1 N2 C3 -176.8(3)
Au1 C1 N2 C4 5.7(5)
Au1 C5 C6 C7 -179.6(3)
C2 C3 N2 C1 -0.8(5)
C2 C3 N2 C4 176.3(4)
C3 C2 N1 C1 0.0(5)
C3 C2 N1 C10 -179.2(4)
C4 C5 C6 C7 0.6(6)
C5 C4 C9 C8 1.1(6)
C5 C4 N2 C1 -2.7(5)
C5 C4 N2 C3 -179.6(4)
C5 C6 C7 C8 -0.3(6)
C6 C7 C8 C9 0.5(7)
C7 C8 C9 C4 -0.8(6)
C9 C4 C5 Au1 179.1(3)
C9 C4 C5 C6 -1.0(6)
C9 C4 N2 C1 176.5(4)
C9 C4 N2 C3 -0.3(7)
N1 C1 N2 C3 0.8(5)
N1 C1 N2 C4 -176.8(3)
N1 C2 C3 N2 0.5(5)
N2 C1 N1 C2 -0.4(5)
N2 C1 N1 C10 178.6(4)
N2 C4 C5 Au1 -1.6(5)
N2 C4 C5 C6 178.2(3)
N2 C4 C9 C8 -178.1(4)

loop_
_cod_changelog_entry_id
_cod_changelog_entry_author
_cod_changelog_entry_date
_cod_changelog_entry_text
1 'Vaitkus, Antanas' 2023-12-21T10:35:35+02:00
;
 Changed data name '_shelxl_hkl' to '_shelxl_hkl_file'.
;
